data_2021534
loop_
_publ_author_name
'Hamamci Alisir, Sevim'
'Dege, Necmi'
'Tapramaz, Recep'

_publ_section_title
;
 Synthesis, crystal structures and characterizations of three new
 copper(II) complexes including anti-inflammatory diclofenac
;
_journal_coeditor_code QF3021
_journal_issue 4
_journal_name_full 'Acta Crystallographica Section C'
_journal_page_first 388
_journal_page_last 397
_journal_paper_doi 10.1107/S2053229619001827
_journal_volume 75
_journal_year 2019
_chemical_formula_iupac '[Cu (C14 H10 Cl2 N1 O2)2 (C5 H6 N2)2]'
_chemical_formula_sum 'C38 H32 Cl4 Cu N6 O4'
_chemical_formula_weight 842.03
_chemical_name_systematic
Bis{2-[2-(2,6-dichloroanilino)phenyl]acetato-\k^2^<i>O</i>,<i>O</i>'}bis(1-vinyl-1<i>H</i>-imidazole-\k<i>N</i>^3^)copper(II)
_space_group_crystal_system monoclinic
_space_group_IT_number 14
_space_group_name_Hall '-P 2ybc'
_space_group_name_H-M_alt 'P 1 21/c 1'
_symmetry_space_group_name_Hall '-P 2ybc'
_symmetry_space_group_name_H-M 'P 1 21/c 1'
_atom_sites_solution_hydrogens geom
_audit_creation_method SHELXL-2016/6
_cell_angle_alpha 90
_cell_angle_beta 98.073(4)
_cell_angle_gamma 90
_cell_formula_units_Z 2
_cell_length_a 15.1741(7)
_cell_length_b 7.9241(2)
_cell_length_c 16.3037(8)
_cell_measurement_reflns_used 12318
_cell_measurement_temperature 296(2)
_cell_measurement_theta_max 27.08
_cell_measurement_theta_min 1.72
_cell_volume 1940.95(14)
_computing_cell_refinement
;
X-AREA (Stoe & Cie, 2002)
;
_computing_data_collection
;
X-AREA (Stoe & Cie, 2002)
;
_computing_data_reduction
;
X-RED32 (Stoe & Cie, 2002)
;
_computing_molecular_graphics
;
ORTEP-3 for Windows (Farrugia, 2012)
;
_computing_publication_material
;
WinGX (Farrugia, 2012) and PLATON (Spek, 2009)
;
_computing_structure_refinement
;
SHELXL (Sheldrick, 2015a)
;
_computing_structure_solution
;
SHELXT (Sheldrick, 2015b)
;
_diffrn_ambient_temperature 296(2)
_diffrn_detector 'image plate (34 cm diameter)'
_diffrn_detector_area_resol_mean 6.67
_diffrn_measured_fraction_theta_full 0.999
_diffrn_measured_fraction_theta_max 0.999
_diffrn_measurement_device '2-circle goniometer'
_diffrn_measurement_device_type 'Stoe IPDS 2'
_diffrn_measurement_method 'rotation method'
_diffrn_radiation_monochromator 'plane graphite'
_diffrn_radiation_type 'Mo K\a'
_diffrn_radiation_wavelength 0.71073
_diffrn_reflns_av_R_equivalents 0.0366
_diffrn_reflns_av_unetI/netI 0.0344
_diffrn_reflns_limit_h_max 18
_diffrn_reflns_limit_h_min -18
_diffrn_reflns_limit_k_max 9
_diffrn_reflns_limit_k_min -9
_diffrn_reflns_limit_l_max 20
_diffrn_reflns_limit_l_min -20
_diffrn_reflns_number 12278
_diffrn_reflns_theta_full 25.242
_diffrn_reflns_theta_max 25.997
_diffrn_reflns_theta_min 2.524
_diffrn_source 'sealed X-ray tube, 12 x 0.4 mm long-fine focus'
_diffrn_source_current 45
_diffrn_source_power 2.25
_diffrn_source_voltage 50
_exptl_absorpt_coefficient_mu 0.886
_exptl_absorpt_correction_T_max 0.8763
_exptl_absorpt_correction_T_min 0.7396
_exptl_absorpt_correction_type integration
_exptl_absorpt_process_details
;
(X-RED32; Stoe & Cie, 2002)
;
_exptl_crystal_colour blue
_exptl_crystal_density_diffrn 1.441
_exptl_crystal_description prism
_exptl_crystal_F_000 862
_exptl_crystal_size_max 0.370
_exptl_crystal_size_mid 0.280
_exptl_crystal_size_min 0.170
_refine_diff_density_max 1.056
_refine_diff_density_min -0.601
_refine_ls_extinction_method none
_refine_ls_goodness_of_fit_ref 1.034
_refine_ls_hydrogen_treatment constr
_refine_ls_matrix_type full
_refine_ls_number_parameters 241
_refine_ls_number_reflns 3803
_refine_ls_number_restraints 2
_refine_ls_restrained_S_all 1.087
_refine_ls_R_factor_all 0.0791
_refine_ls_R_factor_gt 0.0555
_refine_ls_shift/su_max 0.000
_refine_ls_shift/su_mean 0.000
_refine_ls_structure_factor_coef Fsqd
_refine_ls_weighting_details 'w=1/[\s^2^(Fo^2^)+(0.1109P)^2^] where P=(Fo^2^+2Fc^2^)/3'
_refine_ls_weighting_scheme calc
_refine_ls_wR_factor_gt 0.1590
_refine_ls_wR_factor_ref 0.1712
_reflns_number_gt 2650
_reflns_number_total 3803
_reflns_threshold_expression 'I > 2\s(I)'
_cod_data_source_file qf3021sup1.cif
_cod_data_source_block 2
_cod_depositor_comments 'Adding full bibliography for 2021533--2021535.cif.'
_cod_database_code 2021534
_cod_database_fobs_code 2021534
_shelx_space_group_comment
;
The symmetry employed for this shelxl refinement is uniquely defined
by the following loop, which should always be used as a source of
symmetry information in preference to the above space-group names.
They are only intended as comments.
;

loop_
_space_group_symop_operation_xyz
'x, y, z'
'-x, y+1/2, -z+1/2'
'-x, -y, -z'
'x, -y-1/2, z-1/2'

loop_
_atom_site_type_symbol
_atom_site_label
_atom_site_fract_x
_atom_site_fract_y
_atom_site_fract_z
_atom_site_U_iso_or_equiv
_atom_site_adp_type
_atom_site_calc_flag
_atom_site_occupancy
Cu Cu1 0.500000 0.500000 0.500000 0.0522(2) Uani d 1
Cl Cl1 0.07722(9) 1.00235(15) 0.41883(10) 0.0884(4) Uani d 1
Cl Cl2 0.21990(10) 0.38030(16) 0.43961(10) 0.1029(5) Uani d 1
O O1 0.40382(15) 0.6691(3) 0.48896(15) 0.0590(6) Uani d 1
O O2 0.51228(16) 0.8041(4) 0.56651(16) 0.0728(8) Uani d 1
N N1 0.21950(18) 0.7502(4) 0.47099(18) 0.0575(7) Uani d 1
H H1 0.267206 0.746993 0.448111 0.069 Uiso calc 1
N N2 0.4652(2) 0.4225(4) 0.60695(18) 0.0600(8) Uani d 1
N N3 0.3973(3) 0.4041(5) 0.7157(2) 0.0832(11) Uani d 1
C C12 0.2980(2) 0.9128(5) 0.5830(2) 0.0562(8) Uani d 1
C C7 0.2238(2) 0.8204(4) 0.5506(2) 0.0518(8) Uani d 1
C C14 0.4354(2) 0.8003(5) 0.5302(2) 0.0564(9) Uani d 1
C C6 0.1412(2) 0.6857(5) 0.4276(2) 0.0572(9) Uani d 1
C C13 0.3731(3) 0.9477(5) 0.5322(3) 0.0649(10) Uani d 1
H H13A 0.347558 0.975729 0.475980 0.078 Uiso calc 1
H H13B 0.406725 1.044756 0.555424 0.078 Uiso calc 1
C C1 0.0683(2) 0.7884(5) 0.4005(3) 0.0663(10) Uani d 1
C C8 0.1548(2) 0.7984(5) 0.5978(2) 0.0614(9) Uani d 1
H H8 0.104335 0.737715 0.576221 0.074 Uiso calc 1
C C11 0.3030(3) 0.9775(5) 0.6618(3) 0.0736(11) Uani d 1
H H11 0.353264 1.037670 0.684312 0.088 Uiso calc 1
C C15 0.3926(3) 0.4632(5) 0.6379(3) 0.0705(11) Uani d 1
H H15 0.345074 0.523923 0.610074 0.085 Uiso calc 1
C C17 0.5169(3) 0.3344(7) 0.6679(2) 0.0799(13) Uani d 1
H H17 0.572893 0.290833 0.663284 0.096 Uiso calc 1
C C9 0.1608(3) 0.8656(6) 0.6758(3) 0.0764(12) Uani d 1
H H9 0.114400 0.850207 0.706679 0.092 Uiso calc 1
C C5 0.1319(3) 0.5149(5) 0.4065(3) 0.0696(10) Uani d 1
C C2 -0.0084(3) 0.7249(7) 0.3561(3) 0.0866(14) Uani d 1
H H2 -0.056662 0.795582 0.339791 0.104 Uiso calc 1
C C16 0.4759(4) 0.3193(8) 0.7351(3) 0.0927(14) Uani d 1
H H16 0.496489 0.263465 0.784243 0.111 Uiso calc 1
C C3 -0.0132(4) 0.5551(8) 0.3358(4) 0.0971(17) Uani d 1
H H3 -0.064688 0.512152 0.305226 0.117 Uiso calc 1
C C4 0.0565(4) 0.4508(7) 0.3603(3) 0.0907(15) Uani d 1
H H4 0.053243 0.337169 0.346020 0.109 Uiso calc 1
C C10 0.2337(3) 0.9541(7) 0.7084(3) 0.0834(13) Uani d 1
H H10 0.237464 0.998998 0.761447 0.100 Uiso calc 1
C C18 0.3407(4) 0.4116(9) 0.7772(4) 0.1093(19) Uani d 1
H H18 0.357568 0.360491 0.828386 0.131 Uiso calc 1
C C19 0.2648(6) 0.4901(10) 0.7624(6) 0.148(3) Uani d 1
H H19A 0.247880 0.541187 0.711285 0.178 Uiso calc 1
H H19B 0.227436 0.495094 0.802978 0.178 Uiso calc 1

loop_
_atom_site_aniso_label
_atom_site_aniso_U_11
_atom_site_aniso_U_22
_atom_site_aniso_U_33
_atom_site_aniso_U_12
_atom_site_aniso_U_13
_atom_site_aniso_U_23
Cu1 0.0397(3) 0.0731(4) 0.0447(3) 0.0038(3) 0.0091(2) -0.0047(3)
Cl1 0.0769(7) 0.0682(7) 0.1199(10) 0.0141(5) 0.0127(7) 0.0139(6)
Cl2 0.1121(10) 0.0646(7) 0.1226(11) 0.0153(7) -0.0160(8) -0.0044(7)
O1 0.0446(12) 0.0736(17) 0.0590(14) 0.0022(11) 0.0081(10) -0.0084(13)
O2 0.0480(14) 0.105(2) 0.0650(15) -0.0126(14) 0.0061(12) -0.0039(15)
N1 0.0443(14) 0.0676(19) 0.0624(17) -0.0042(14) 0.0131(12) -0.0056(15)
N2 0.0539(16) 0.077(2) 0.0514(16) 0.0054(15) 0.0154(13) -0.0019(16)
N3 0.105(3) 0.088(3) 0.067(2) -0.027(2) 0.047(2) -0.0161(19)
C12 0.0499(18) 0.049(2) 0.072(2) 0.0024(15) 0.0153(16) -0.0083(18)
C7 0.0455(17) 0.0485(18) 0.063(2) 0.0039(14) 0.0140(14) 0.0021(16)
C14 0.0478(18) 0.073(2) 0.0515(18) -0.0068(17) 0.0186(15) 0.0012(18)
C6 0.0511(19) 0.064(2) 0.057(2) -0.0052(16) 0.0085(15) 0.0030(18)
C13 0.056(2) 0.058(2) 0.085(3) -0.0103(17) 0.0237(19) -0.0003(19)
C1 0.053(2) 0.069(2) 0.077(2) -0.0015(18) 0.0092(18) 0.013(2)
C8 0.0510(19) 0.067(2) 0.069(2) 0.0014(17) 0.0187(16) 0.0022(19)
C11 0.068(2) 0.070(3) 0.085(3) -0.0048(19) 0.016(2) -0.017(2)
C15 0.071(2) 0.073(3) 0.071(2) -0.002(2) 0.026(2) -0.005(2)
C17 0.072(3) 0.116(4) 0.051(2) 0.003(3) 0.0055(18) 0.007(2)
C9 0.064(2) 0.095(3) 0.075(3) 0.004(2) 0.027(2) 0.001(2)
C5 0.076(3) 0.061(2) 0.068(2) -0.0087(19) 0.0003(19) 0.006(2)
C2 0.059(2) 0.097(4) 0.100(3) -0.008(2) -0.003(2) 0.029(3)
C16 0.106(3) 0.121(4) 0.052(2) -0.011(3) 0.014(2) 0.002(3)
C3 0.079(3) 0.109(4) 0.095(4) -0.029(3) -0.019(3) 0.022(3)
C4 0.106(4) 0.075(3) 0.086(3) -0.026(3) -0.006(3) 0.006(3)
C10 0.085(3) 0.099(3) 0.070(3) 0.007(3) 0.023(2) -0.023(2)
C18 0.115(5) 0.125(5) 0.097(4) -0.008(4) 0.047(4) -0.011(4)
C19 0.135(7) 0.174(8) 0.136(7) 0.019(6) 0.018(5) 0.022(5)

loop_
_atom_type_symbol
_atom_type_description
_atom_type_scat_dispersion_real
_atom_type_scat_dispersion_imag
_atom_type_scat_source
C C 0.0033 0.0016 'International Tables Vol C Tables 4.2.6.8 and 6.1.1.4'
H H 0.0000 0.0000 'International Tables Vol C Tables 4.2.6.8 and 6.1.1.4'
Cl Cl 0.1484 0.1585 'International Tables Vol C Tables 4.2.6.8 and 6.1.1.4'
N N 0.0061 0.0033 'International Tables Vol C Tables 4.2.6.8 and 6.1.1.4'
O O 0.0106 0.0060 'International Tables Vol C Tables 4.2.6.8 and 6.1.1.4'
Cu Cu 0.3201 1.2651 'International Tables Vol C Tables 4.2.6.8 and 6.1.1.4'

loop_
_geom_angle_atom_site_label_1
_geom_angle_atom_site_label_2
_geom_angle_atom_site_label_3
_geom_angle_site_symmetry_1
_geom_angle_site_symmetry_3
_geom_angle
_geom_angle_publ_flag
O1 Cu1 O1 . 3_666 180.0 ?
O1 Cu1 N2 . . 90.31(12) y
O1 Cu1 O2 . . 54.92(12) y
O2 Cu1 N2 . . 86.21(12) y
O1 Cu1 N2 3_666 . 89.69(11) y
O1 Cu1 O2 3_666 . 125.08(11) y
O1 Cu1 N2 . 3_666 89.69(11) y
O1 Cu1 N2 3_666 3_666 90.31(12) ?
N2 Cu1 N2 . 3_666 180.00(19) ?
C14 O1 Cu1 . . 106.5(2) ?
C6 N1 C7 . . 122.7(3) ?
C6 N1 H1 . . 118.7 ?
C7 N1 H1 . . 118.7 ?
C15 N2 C17 . . 105.8(3) ?
C15 N2 Cu1 . . 126.9(3) ?
C17 N2 Cu1 . . 126.8(3) ?
C15 N3 C16 . . 108.6(4) ?
C15 N3 C18 . . 134.4(5) ?
C16 N3 C18 . . 117.0(5) ?
C11 C12 C7 . . 119.3(3) ?
C11 C12 C13 . . 119.5(4) ?
C7 C12 C13 . . 121.3(3) ?
C12 C7 C8 . . 119.3(3) ?
C12 C7 N1 . . 119.4(3) ?
C8 C7 N1 . . 121.3(3) ?
O2 C14 O1 . . 121.8(4) ?
O2 C14 C13 . . 121.7(4) ?
O1 C14 C13 . . 116.5(3) ?
N1 C6 C1 . . 122.0(4) ?
N1 C6 C5 . . 122.0(4) ?
C1 C6 C5 . . 116.0(4) ?
C14 C13 C12 . . 113.0(3) ?
C14 C13 H13A . . 109.0 ?
C12 C13 H13A . . 109.0 ?
C14 C13 H13B . . 109.0 ?
C12 C13 H13B . . 109.0 ?
H13A C13 H13B . . 107.8 ?
C2 C1 C6 . . 121.9(4) ?
C2 C1 Cl1 . . 119.3(4) ?
C6 C1 Cl1 . . 118.7(3) ?
C9 C8 C7 . . 120.4(4) ?
C9 C8 H8 . . 119.8 ?
C7 C8 H8 . . 119.8 ?
C12 C11 C10 . . 120.8(4) ?
C12 C11 H11 . . 119.6 ?
C10 C11 H11 . . 119.6 ?
N2 C15 N3 . . 109.9(4) ?
N2 C15 H15 . . 125.1 ?
N3 C15 H15 . . 125.1 ?
C16 C17 N2 . . 110.8(4) ?
C16 C17 H17 . . 124.6 ?
N2 C17 H17 . . 124.6 ?
C10 C9 C8 . . 120.7(4) ?
C10 C9 H9 . . 119.6 ?
C8 C9 H9 . . 119.6 ?
C4 C5 C6 . . 122.6(5) ?
C4 C5 Cl2 . . 119.2(4) ?
C6 C5 Cl2 . . 118.2(3) ?
C1 C2 C3 . . 119.5(5) ?
C1 C2 H2 . . 120.3 ?
C3 C2 H2 . . 120.3 ?
C17 C16 N3 . . 104.9(4) ?
C17 C16 H16 . . 127.6 ?
N3 C16 H16 . . 127.6 ?
C4 C3 C2 . . 120.6(5) ?
C4 C3 H3 . . 119.7 ?
C2 C3 H3 . . 119.7 ?
C3 C4 C5 . . 119.4(5) ?
C3 C4 H4 . . 120.3 ?
C5 C4 H4 . . 120.3 ?
C9 C10 C11 . . 119.5(4) ?
C9 C10 H10 . . 120.2 ?
C11 C10 H10 . . 120.2 ?
C19 C18 N3 . . 120.0(7) ?
C19 C18 H18 . . 120.0 ?
N3 C18 H18 . . 120.0 ?
C18 C19 H19A . . 120.0 ?
C18 C19 H19B . . 120.0 ?
H19A C19 H19B . . 120.0 ?

loop_
_geom_bond_atom_site_label_1
_geom_bond_atom_site_label_2
_geom_bond_site_symmetry_2
_geom_bond_distance
_geom_bond_publ_flag
Cu1 O1 . 1.971(2) y
Cu1 O1 3_666 1.971(2) ?
Cu1 N2 . 1.989(3) y
Cu1 N2 3_666 1.989(3) ?
Cu1 O2 . 2.6390(10) y
Cu1 O2 3_666 2.63850(10) ?
Cl1 C1 . 1.724(5) ?
Cl2 C5 . 1.735(5) ?
O1 C14 . 1.294(5) ?
O2 C14 . 1.232(4) ?
N1 C6 . 1.392(4) ?
N1 C7 . 1.405(4) ?
N1 H1 . 0.8600 ?
N2 C15 . 1.314(5) ?
N2 C17 . 1.368(5) ?
N3 C15 . 1.345(6) ?
N3 C16 . 1.367(7) ?
N3 C18 . 1.412(6) ?
C12 C11 . 1.376(6) ?
C12 C7 . 1.384(5) ?
C12 C13 . 1.524(5) ?
C7 C8 . 1.395(5) ?
C14 C13 . 1.506(5) ?
C6 C1 . 1.394(5) ?
C6 C5 . 1.399(6) ?
C13 H13A . 0.9700 ?
C13 H13B . 0.9700 ?
C1 C2 . 1.377(6) ?
C8 C9 . 1.369(6) ?
C8 H8 . 0.9300 ?
C11 C10 . 1.393(7) ?
C11 H11 . 0.9300 ?
C15 H15 . 0.9300 ?
C17 C16 . 1.338(6) ?
C17 H17 . 0.9300 ?
C9 C10 . 1.353(7) ?
C9 H9 . 0.9300 ?
C5 C4 . 1.376(7) ?
C2 C3 . 1.385(8) ?
C2 H2 . 0.9300 ?
C16 H16 . 0.9300 ?
C3 C4 . 1.357(8) ?
C3 H3 . 0.9300 ?
C4 H4 . 0.9300 ?
C10 H10 . 0.9300 ?
C18 C19 . 1.301(7) ?
C18 H18 . 0.9300 ?
C19 H19A . 0.9300 ?
C19 H19B . 0.9300 ?

loop_
_geom_hbond_atom_site_label_D
_geom_hbond_atom_site_label_H
_geom_hbond_atom_site_label_A
_geom_hbond_site_symmetry_A
_geom_hbond_distance_DH
_geom_hbond_distance_HA
_geom_hbond_distance_DA
_geom_hbond_angle_DHA
_geom_hbond_publ_flag
N1 H1 O1 . 0.86 2.18 2.845(4) 134.4 yes
C16 H16 O2 2_646 0.93 2.48 3.217(5) 136.6 yes
C4 H4 Cl1 1_545 0.93 2.91 3.682(5) 141.5 yes
C18 H18 O2 2_646 0.93 2.47 3.255(8) 142.6 yes

loop_
_geom_torsion_atom_site_label_1
_geom_torsion_atom_site_label_2
_geom_torsion_atom_site_label_3
_geom_torsion_atom_site_label_4
_geom_torsion
C11 C12 C7 C8 1.5(6)
C13 C12 C7 C8 -177.0(3)
C11 C12 C7 N1 -178.3(4)
C13 C12 C7 N1 3.2(5)
C6 N1 C7 C12 -166.7(4)
C6 N1 C7 C8 13.4(5)
Cu1 O1 C14 O2 0.4(4)
Cu1 O1 C14 C13 -179.0(2)
C7 N1 C6 C1 65.9(5)
C7 N1 C6 C5 -116.2(4)
O2 C14 C13 C12 -110.0(4)
O1 C14 C13 C12 69.4(5)
C11 C12 C13 C14 101.9(4)
C7 C12 C13 C14 -79.6(5)
N1 C6 C1 C2 178.6(4)
C5 C6 C1 C2 0.6(6)
N1 C6 C1 Cl1 1.8(5)
C5 C6 C1 Cl1 -176.2(3)
C12 C7 C8 C9 -0.8(6)
N1 C7 C8 C9 179.0(4)
C7 C12 C11 C10 -1.4(6)
C13 C12 C11 C10 177.2(4)
C17 N2 C15 N3 0.1(5)
Cu1 N2 C15 N3 -172.2(3)
C16 N3 C15 N2 -0.9(5)
C18 N3 C15 N2 179.1(5)
C15 N2 C17 C16 0.8(6)
Cu1 N2 C17 C16 173.1(4)
C7 C8 C9 C10 -0.1(7)
N1 C6 C5 C4 -176.9(4)
C1 C6 C5 C4 1.1(6)
N1 C6 C5 Cl2 2.7(5)
C1 C6 C5 Cl2 -179.2(3)
C6 C1 C2 C3 -1.6(7)
Cl1 C1 C2 C3 175.2(4)
N2 C17 C16 N3 -1.3(6)
C15 N3 C16 C17 1.4(6)
C18 N3 C16 C17 -178.7(5)
C1 C2 C3 C4 0.9(8)
C2 C3 C4 C5 0.8(9)
C6 C5 C4 C3 -1.8(8)
Cl2 C5 C4 C3 178.6(4)
C8 C9 C10 C11 0.3(8)
C12 C11 C10 C9 0.5(8)
C15 N3 C18 C19 0.1(11)
C16 N3 C18 C19 -179.8(7)
